data_4134618
loop_
_publ_author_name
'Tang, Yongxing'
'Huang, Wei'
'Imler, Gregory H.'
'Parrish, Damon A.'
'Shreeve, Jean'ne M.'

_publ_section_title
;
 Enforced Planar FOX-7-like Molecules: A Strategy for Thermally Stable and
 Insensitive \p-Conjugated Energetic Materials.
;
_journal_name_full 'Journal of the American Chemical Society'
_journal_paper_doi 10.1021/jacs.0c01640
_journal_year 2020
_chemical_formula_moiety 'C3 H5 N7 O2, 0.667(H2 O)'
_chemical_formula_sum 'C3 H6.33 N7 O2.67'
_chemical_formula_weight 183.15
_space_group_crystal_system triclinic
_space_group_IT_number 2
_space_group_name_Hall '-P 1'
_space_group_name_H-M_alt 'P -1'
_atom_sites_solution_hydrogens geom
_atom_sites_solution_primary 'intrinsic phasing'
_audit_creation_method SHELXL-2014/7
_cell_angle_alpha 101.610(4)
_cell_angle_beta 91.179(5)
_cell_angle_gamma 90.050(5)
_cell_formula_units_Z 6
_cell_length_a 4.9771(4)
_cell_length_b 13.1099(9)
_cell_length_c 16.9277(11)
_cell_measurement_reflns_used 3674
_cell_measurement_temperature 293(2)
_cell_measurement_theta_max 68.38
_cell_measurement_theta_min 2.67
_cell_volume 1081.68(14)
_computing_cell_refinement 'Bruker APEX3 v2015.5-2 (Bruker, 2015)'
_computing_data_collection 'Bruker APEX3 v2015.5-2 (Bruker, 2015)'
_computing_data_reduction
;
Bruker SAINT v8.34A (Bruker, 2013), Bruker XPREP v2014/2 (Bruker, 2014)
;
_computing_molecular_graphics 'Bruker SHELXTL v2014/7 (Bruker, 2014)'
_computing_publication_material 'Bruker SHELXTL v2014/7 (Bruker, 2014)'
_computing_structure_refinement 'SHELXL-2014/7 (Sheldrick, 2014)'
_computing_structure_solution 'Bruker SHELXTL v2014/7 (Bruker, 2014)'
_diffrn_ambient_temperature 293(2)
_diffrn_measured_fraction_theta_full 0.888
_diffrn_measured_fraction_theta_max 0.883
_diffrn_measurement_device_type 'Photon 100'
_diffrn_measurement_method '\w scans'
_diffrn_radiation_monochromator 'HELIOS multilayer optics'
_diffrn_radiation_type CuK\a
_diffrn_radiation_wavelength 1.54178
_diffrn_reflns_av_R_equivalents 0.0653
_diffrn_reflns_av_unetI/netI 0.0675
_diffrn_reflns_Laue_measured_fraction_full 0.888
_diffrn_reflns_Laue_measured_fraction_max 0.883
_diffrn_reflns_limit_h_max 5
_diffrn_reflns_limit_h_min -5
_diffrn_reflns_limit_k_max 12
_diffrn_reflns_limit_k_min -15
_diffrn_reflns_limit_l_max 20
_diffrn_reflns_limit_l_min -20
_diffrn_reflns_number 7269
_diffrn_reflns_point_group_measured_fraction_full 0.888
_diffrn_reflns_point_group_measured_fraction_max 0.883
_diffrn_reflns_theta_full 67.679
_diffrn_reflns_theta_max 68.373
_diffrn_reflns_theta_min 2.665
_diffrn_source '1uS microfocus'
_exptl_absorpt_coefficient_mu 1.273
_exptl_absorpt_correction_T_max 0.7531
_exptl_absorpt_correction_T_min 0.5385
_exptl_absorpt_correction_type multi-scan
_exptl_absorpt_process_details 'SADABS v2014/5 (Bruker, 2008)'
_exptl_crystal_colour 'clear colorless'
_exptl_crystal_density_diffrn 1.687
_exptl_crystal_description block
_exptl_crystal_F_000 568
_exptl_crystal_size_max 0.134
_exptl_crystal_size_mid 0.049
_exptl_crystal_size_min 0.040
_refine_diff_density_max 0.278
_refine_diff_density_min -0.317
_refine_diff_density_rms 0.065
_refine_ls_extinction_method none
_refine_ls_goodness_of_fit_ref 1.091
_refine_ls_hydrogen_treatment constr
_refine_ls_matrix_type full
_refine_ls_number_parameters 325
_refine_ls_number_reflns 3470
_refine_ls_number_restraints 0
_refine_ls_restrained_S_all 1.091
_refine_ls_R_factor_all 0.0922
_refine_ls_R_factor_gt 0.0651
_refine_ls_shift/su_max 0.000
_refine_ls_shift/su_mean 0.000
_refine_ls_structure_factor_coef Fsqd
_refine_ls_weighting_details 'w=1/[\s^2^(Fo^2^)+(0.1153P)^2^+0.4542P] where P=(Fo^2^+2Fc^2^)/3'
_refine_ls_weighting_scheme calc
_refine_ls_wR_factor_gt 0.1872
_refine_ls_wR_factor_ref 0.2085
_reflns_Friedel_coverage 0.000
_reflns_number_gt 2612
_reflns_number_total 3470
_reflns_threshold_expression 'I > 2\s(I)'
_cod_data_source_file ja0c01640_si_002.cif
_cod_data_source_block shrv761_a_sq
_cod_database_code 4134618
_shelx_shelxl_version_number 2014/7
_shelx_space_group_comment
;
The symmetry employed for this shelxl refinement is uniquely defined
by the following loop, which should always be used as a source of
symmetry information in preference to the above space-group names.
They are only intended as comments.
;
_shelx_estimated_absorpt_t_min 0.848
_shelx_estimated_absorpt_t_max 0.951
_platon_squeeze_void_probe_radius 1.20

loop_
_space_group_symop_operation_xyz
'x, y, z'
'-x, -y, -z'

loop_
_atom_site_label
_atom_site_type_symbol
_atom_site_fract_x
_atom_site_fract_y
_atom_site_fract_z
_atom_site_U_iso_or_equiv
_atom_site_adp_type
_atom_site_occupancy
_atom_site_site_symmetry_order
_atom_site_calc_flag
_atom_site_refinement_flags_posn
_atom_site_refinement_flags_adp
_atom_site_refinement_flags_occupancy
_atom_site_disorder_assembly
_atom_site_disorder_group
O1 O 0.3372(7) 0.6286(3) 0.85078(17) 0.0774(10) Uani 1 1 d . . . . .
O2 O 0.6563(6) 0.7219(2) 0.81705(16) 0.0699(9) Uani 1 1 d . . . . .
N3 N 0.4789(6) 0.6520(2) 0.79565(18) 0.0519(8) Uani 1 1 d . . . . .
C4 C 0.4499(7) 0.6055(3) 0.7178(2) 0.0424(8) Uani 1 1 d . . . . .
C5 C 0.2459(7) 0.5227(3) 0.6915(2) 0.0421(8) Uani 1 1 d . . . . .
N7 N 0.2243(6) 0.4777(2) 0.61631(19) 0.0529(8) Uani 1 1 d . . . . .
H7A H 0.1031 0.4308 0.6008 0.063 Uiso 1 1 calc R U . . .
H7B H 0.3312 0.4947 0.5818 0.063 Uiso 1 1 calc R U . . .
N6 N 0.0802(6) 0.4954(3) 0.7431(2) 0.0543(8) Uani 1 1 d . . . . .
H6A H -0.0399 0.4483 0.7267 0.065 Uiso 1 1 calc R U . . .
H6B H 0.0921 0.5246 0.7934 0.065 Uiso 1 1 calc R U . . .
C8 C 0.6258(7) 0.6361(3) 0.6594(2) 0.0420(8) Uani 1 1 d . . . . .
N9 N 0.6200(6) 0.5957(2) 0.58133(18) 0.0512(8) Uani 1 1 d . . . . .
N10 N 0.8150(7) 0.6449(3) 0.54843(18) 0.0551(8) Uani 1 1 d . . . . .
N11 N 0.9379(6) 0.7121(2) 0.60253(18) 0.0496(7) Uani 1 1 d . . . . .
N12 N 0.8205(6) 0.7089(2) 0.67276(17) 0.0459(7) Uani 1 1 d . . . . .
H12 H 0.8632 0.7472 0.7188 0.055 Uiso 1 1 calc R U . . .
O13 O -0.3274(5) 0.3376(2) 0.69622(15) 0.0580(7) Uani 1 1 d . . . . .
O14 O -0.1944(5) 0.3078(2) 0.57287(15) 0.0537(7) Uani 1 1 d . . . . .
N15 N -0.3529(5) 0.2876(2) 0.62484(17) 0.0426(7) Uani 1 1 d . . . . .
C16 C -0.5438(6) 0.2109(3) 0.6022(2) 0.0410(7) Uani 1 1 d . . . . .
C17 C -0.7295(6) 0.1878(3) 0.6622(2) 0.0415(7) Uani 1 1 d . . . . .
N18 N -0.7263(7) 0.2378(3) 0.73697(19) 0.0564(8) Uani 1 1 d . . . . .
H18A H -0.8388 0.2215 0.7703 0.068 Uiso 1 1 calc R U . . .
H18B H -0.6117 0.2871 0.7530 0.068 Uiso 1 1 calc R U . . .
N19 N -0.9083(6) 0.1119(2) 0.63878(19) 0.0499(7) Uani 1 1 d . . . . .
H19A H -1.0196 0.0964 0.6728 0.060 Uiso 1 1 calc R U . . .
H19B H -0.9127 0.0782 0.5896 0.060 Uiso 1 1 calc R U . . .
C20 C -0.5567(6) 0.1578(2) 0.5199(2) 0.0393(7) Uani 1 1 d . . . . .
N21 N -0.7379(6) 0.0850(2) 0.48819(17) 0.0499(7) Uani 1 1 d . . . . .
N22 N -0.6843(7) 0.0545(3) 0.40934(19) 0.0565(8) Uani 1 1 d . . . . .
N23 N -0.4827(6) 0.1052(2) 0.39092(18) 0.0501(7) Uani 1 1 d . . . . .
N24 N -0.3970(6) 0.1679(2) 0.45789(17) 0.0438(7) Uani 1 1 d . . . . .
H24 H -0.2604 0.2090 0.4616 0.053 Uiso 1 1 calc R U . . .
O25 O -1.1199(6) 0.1911(3) 0.85084(17) 0.0684(8) Uani 1 1 d . . . . .
O26 O -1.2820(6) 0.0615(2) 0.76246(15) 0.0601(7) Uani 1 1 d . . . . .
N27 N -1.2881(6) 0.1163(2) 0.83158(17) 0.0473(7) Uani 1 1 d . . . . .
C28 C -1.4734(7) 0.0975(3) 0.8855(2) 0.0449(8) Uani 1 1 d . . . . .
C29 C -1.4850(7) 0.1586(3) 0.9659(2) 0.0469(8) Uani 1 1 d . . . . .
N30 N -1.3110(7) 0.2349(3) 0.9930(2) 0.0659(9) Uani 1 1 d . . . . .
H30A H -1.3230 0.2707 1.0413 0.079 Uiso 1 1 calc R U . . .
H30B H -1.1862 0.2487 0.9623 0.079 Uiso 1 1 calc R U . . .
N31 N -1.6728(6) 0.1404(3) 1.01508(18) 0.0560(8) Uani 1 1 d . . . . .
H31A H -1.6798 0.1774 1.0631 0.067 Uiso 1 1 calc R U . . .
H31B H -1.7885 0.0914 0.9992 0.067 Uiso 1 1 calc R U . . .
C32 C -1.6561(7) 0.0088(3) 0.8577(2) 0.0451(8) Uani 1 1 d . . . . .
N33 N -1.8402(7) -0.0213(3) 0.90405(18) 0.0575(8) Uani 1 1 d . . . . .
N34 N -1.9641(7) -0.1053(3) 0.8580(2) 0.0660(10) Uani 1 1 d . . . . .
N35 N -1.8676(7) -0.1254(3) 0.78725(19) 0.0612(9) Uani 1 1 d . . . . .
N36 N -1.6742(6) -0.0545(2) 0.78614(18) 0.0505(7) Uani 1 1 d . . . . .
H36 H -1.5772 -0.0508 0.7454 0.061 Uiso 1 1 calc R U . . .

loop_
_atom_site_aniso_label
_atom_site_aniso_U_11
_atom_site_aniso_U_22
_atom_site_aniso_U_33
_atom_site_aniso_U_23
_atom_site_aniso_U_13
_atom_site_aniso_U_12
O1 0.091(2) 0.090(2) 0.0455(15) -0.0021(14) 0.0228(15) -0.0483(18)
O2 0.0739(18) 0.080(2) 0.0479(15) -0.0055(13) 0.0100(13) -0.0434(15)
N3 0.0548(18) 0.0540(17) 0.0440(17) 0.0020(13) 0.0093(14) -0.0231(14)
C4 0.0406(17) 0.0458(18) 0.0399(18) 0.0064(14) 0.0024(14) -0.0160(14)
C5 0.0399(17) 0.0426(18) 0.0443(19) 0.0101(15) -0.0020(14) -0.0104(14)
N7 0.0526(17) 0.0559(18) 0.0490(18) 0.0076(14) 0.0010(14) -0.0238(14)
N6 0.0518(17) 0.0581(18) 0.0521(17) 0.0074(14) 0.0122(14) -0.0209(14)
C8 0.0395(17) 0.0428(18) 0.0440(19) 0.0093(14) 0.0022(14) -0.0107(13)
N9 0.0563(18) 0.0565(18) 0.0399(16) 0.0071(13) 0.0072(13) -0.0167(14)
N10 0.0570(18) 0.066(2) 0.0430(16) 0.0113(14) 0.0094(14) -0.0205(15)
N11 0.0508(17) 0.0525(17) 0.0456(16) 0.0095(13) 0.0109(13) -0.0124(13)
N12 0.0451(15) 0.0496(16) 0.0428(16) 0.0083(12) 0.0045(13) -0.0156(12)
O13 0.0569(15) 0.0682(17) 0.0445(15) 0.0004(12) 0.0038(12) -0.0290(13)
O14 0.0489(14) 0.0614(15) 0.0508(14) 0.0104(12) 0.0140(11) -0.0246(11)
N15 0.0384(15) 0.0458(15) 0.0439(16) 0.0093(13) 0.0057(12) -0.0126(11)
C16 0.0359(17) 0.0456(18) 0.0433(18) 0.0130(14) 0.0032(14) -0.0152(13)
C17 0.0362(16) 0.0454(18) 0.0451(19) 0.0135(14) 0.0093(14) -0.0030(13)
N18 0.0571(18) 0.067(2) 0.0441(17) 0.0088(14) 0.0111(14) -0.0220(15)
N19 0.0448(16) 0.0558(18) 0.0498(17) 0.0112(13) 0.0126(13) -0.0177(13)
C20 0.0354(16) 0.0401(16) 0.0437(18) 0.0110(13) 0.0078(13) -0.0091(12)
N21 0.0523(17) 0.0514(17) 0.0441(16) 0.0048(13) 0.0062(13) -0.0215(13)
N22 0.0619(19) 0.0586(18) 0.0476(17) 0.0072(14) 0.0079(15) -0.0218(15)
N23 0.0553(18) 0.0526(17) 0.0409(16) 0.0050(13) 0.0104(13) -0.0151(14)
N24 0.0412(15) 0.0476(16) 0.0429(16) 0.0088(12) 0.0101(12) -0.0125(12)
O25 0.0644(17) 0.085(2) 0.0539(16) 0.0070(13) 0.0201(13) -0.0388(15)
O26 0.0683(17) 0.0705(17) 0.0377(14) 0.0001(12) 0.0212(12) -0.0245(13)
N27 0.0468(16) 0.0540(17) 0.0414(16) 0.0091(13) 0.0109(13) -0.0173(13)
C28 0.0463(19) 0.0501(19) 0.0378(18) 0.0072(14) 0.0080(14) -0.0121(15)
C29 0.0478(19) 0.056(2) 0.0361(17) 0.0075(15) 0.0040(15) -0.0114(15)
N30 0.070(2) 0.076(2) 0.0460(18) -0.0017(15) 0.0118(16) -0.0308(18)
N31 0.0552(18) 0.074(2) 0.0353(15) 0.0000(14) 0.0145(13) -0.0186(15)
C32 0.0448(18) 0.056(2) 0.0357(17) 0.0109(15) 0.0100(14) -0.0095(15)
N33 0.0579(19) 0.071(2) 0.0416(16) 0.0046(14) 0.0171(14) -0.0274(16)
N34 0.071(2) 0.077(2) 0.0468(18) 0.0038(15) 0.0142(16) -0.0373(18)
N35 0.068(2) 0.065(2) 0.0470(18) 0.0025(15) 0.0144(16) -0.0324(17)
N36 0.0524(17) 0.0571(18) 0.0410(16) 0.0067(13) 0.0141(13) -0.0178(14)

loop_
_atom_type_symbol
_atom_type_description
_atom_type_scat_dispersion_real
_atom_type_scat_dispersion_imag
_atom_type_scat_source
C C 0.0181 0.0091 'International Tables Vol C Tables 4.2.6.8 and 6.1.1.4'
H H 0.0000 0.0000 'International Tables Vol C Tables 4.2.6.8 and 6.1.1.4'
N N 0.0311 0.0180 'International Tables Vol C Tables 4.2.6.8 and 6.1.1.4'
O O 0.0492 0.0322 'International Tables Vol C Tables 4.2.6.8 and 6.1.1.4'

loop_
_geom_angle_atom_site_label_1
_geom_angle_atom_site_label_2
_geom_angle_atom_site_label_3
_geom_angle
_geom_angle_site_symmetry_1
_geom_angle_site_symmetry_3
_geom_angle_publ_flag
O2 N3 O1 116.9(3) . . ?
O2 N3 C4 120.1(3) . . ?
O1 N3 C4 123.0(3) . . ?
N3 C4 C8 118.9(3) . . ?
N3 C4 C5 121.1(3) . . ?
C8 C4 C5 120.1(3) . . ?
N7 C5 N6 118.9(3) . . ?
N7 C5 C4 120.0(3) . . ?
N6 C5 C4 121.0(3) . . ?
C5 N7 H7A 120.0 . . ?
C5 N7 H7B 120.0 . . ?
H7A N7 H7B 120.0 . . ?
C5 N6 H6A 120.0 . . ?
C5 N6 H6B 120.0 . . ?
H6A N6 H6B 120.0 . . ?
N9 C8 N12 107.2(3) . . ?
N9 C8 C4 124.9(3) . . ?
N12 C8 C4 127.9(3) . . ?
C8 N9 N10 106.4(3) . . ?
N11 N10 N9 110.9(3) . . ?
N10 N11 N12 106.5(3) . . ?
C8 N12 N11 108.9(3) . . ?
C8 N12 H12 125.5 . . ?
N11 N12 H12 125.5 . . ?
O13 N15 O14 118.5(3) . . ?
O13 N15 C16 122.2(3) . . ?
O14 N15 C16 119.2(3) . . ?
N15 C16 C20 118.4(3) . . ?
N15 C16 C17 119.4(3) . . ?
C20 C16 C17 122.3(3) . . ?
N18 C17 N19 119.0(3) . . ?
N18 C17 C16 123.1(3) . . ?
N19 C17 C16 117.9(3) . . ?
C17 N18 H18A 120.0 . . ?
C17 N18 H18B 120.0 . . ?
H18A N18 H18B 120.0 . . ?
C17 N19 H19A 120.0 . . ?
C17 N19 H19B 120.0 . . ?
H19A N19 H19B 120.0 . . ?
N21 C20 N24 105.3(3) . . ?
N21 C20 C16 125.2(3) . . ?
N24 C20 C16 129.5(3) . . ?
C20 N21 N22 107.3(3) . . ?
N23 N22 N21 110.4(3) . . ?
N22 N23 N24 107.2(3) . . ?
N23 N24 C20 109.8(3) . . ?
N23 N24 H24 125.1 . . ?
C20 N24 H24 125.1 . . ?
O26 N27 O25 118.7(3) . . ?
O26 N27 C28 120.7(3) . . ?
O25 N27 C28 120.6(3) . . ?
N27 C28 C29 122.2(3) . . ?
N27 C28 C32 116.4(3) . . ?
C29 C28 C32 121.3(3) . . ?
N31 C29 N30 117.9(3) . . ?
N31 C29 C28 120.3(3) . . ?
N30 C29 C28 121.8(3) . . ?
C29 N30 H30A 120.0 . . ?
C29 N30 H30B 120.0 . . ?
H30A N30 H30B 120.0 . . ?
C29 N31 H31A 120.0 . . ?
C29 N31 H31B 120.0 . . ?
H31A N31 H31B 120.0 . . ?
N36 C32 N33 107.4(3) . . ?
N36 C32 C28 129.2(3) . . ?
N33 C32 C28 123.4(3) . . ?
C32 N33 N34 105.9(3) . . ?
N35 N34 N33 110.8(3) . . ?
N34 N35 N36 106.5(3) . . ?
C32 N36 N35 109.3(3) . . ?
C32 N36 H36 125.3 . . ?
N35 N36 H36 125.3 . . ?

loop_
_geom_bond_atom_site_label_1
_geom_bond_atom_site_label_2
_geom_bond_distance
_geom_bond_site_symmetry_2
_geom_bond_publ_flag
O1 N3 1.267(4) . ?
O2 N3 1.266(4) . ?
N3 C4 1.340(5) . ?
C4 C8 1.449(5) . ?
C4 C5 1.481(4) . ?
C5 N7 1.292(5) . ?
C5 N6 1.315(5) . ?
N7 H7A 0.8600 . ?
N7 H7B 0.8600 . ?
N6 H6A 0.8600 . ?
N6 H6B 0.8600 . ?
C8 N9 1.321(5) . ?
C8 N12 1.343(4) . ?
N9 N10 1.354(4) . ?
N10 N11 1.281(4) . ?
N11 N12 1.343(4) . ?
N12 H12 0.8600 . ?
O13 N15 1.257(4) . ?
O14 N15 1.260(4) . ?
N15 C16 1.375(4) . ?
C16 C20 1.426(5) . ?
C16 C17 1.463(5) . ?
C17 N18 1.302(5) . ?
C17 N19 1.329(4) . ?
N18 H18A 0.8600 . ?
N18 H18B 0.8600 . ?
N19 H19A 0.8600 . ?
N19 H19B 0.8600 . ?
C20 N21 1.336(4) . ?
C20 N24 1.357(4) . ?
N21 N22 1.347(5) . ?
N22 N23 1.281(4) . ?
N23 N24 1.322(4) . ?
N24 H24 0.8600 . ?
O25 N27 1.275(4) . ?
O26 N27 1.245(4) . ?
N27 C28 1.367(4) . ?
C28 C29 1.436(5) . ?
C28 C32 1.471(5) . ?
C29 N31 1.318(5) . ?
C29 N30 1.326(5) . ?
N30 H30A 0.8600 . ?
N30 H30B 0.8600 . ?
N31 H31A 0.8600 . ?
N31 H31B 0.8600 . ?
C32 N36 1.325(5) . ?
C32 N33 1.328(4) . ?
N33 N34 1.354(5) . ?
N34 N35 1.277(5) . ?
N35 N36 1.340(4) . ?
N36 H36 0.8600 . ?

loop_
_geom_hbond_atom_site_label_D
_geom_hbond_atom_site_label_H
_geom_hbond_atom_site_label_A
_geom_hbond_distance_DH
_geom_hbond_distance_HA
_geom_hbond_distance_DA
_geom_hbond_angle_DHA
_geom_hbond_site_symmetry_A
N7 H7A O14 0.86 2.16 3.019(4) 174.4 .
N7 H7B N9 0.86 1.95 2.652(4) 137.4 .
N6 H6A O13 0.86 2.02 2.880(4) 176.1 .
N6 H6B O1 0.86 1.93 2.574(4) 131.1 .
N12 H12 O2 0.86 2.06 2.565(4) 117.0 .
N12 H12 N35 0.86 2.25 3.010(4) 146.7 1_865
N18 H18A O25 0.86 2.07 2.925(4) 176.5 .
N18 H18B O13 0.86 1.92 2.558(4) 130.3 .
N19 H19A O26 0.86 2.14 2.999(4) 176.9 .
N19 H19B N21 0.86 1.96 2.659(4) 137.8 .
N24 H24 N11 0.86 2.31 3.079(4) 148.5 2_666
N24 H24 O14 0.86 2.08 2.578(4) 116.2 .
N30 H30A O1 0.86 2.03 2.885(4) 172.5 2_467
N30 H30B O25 0.86 1.92 2.562(4) 130.3 .
N31 H31A O2 0.86 2.19 3.044(4) 174.0 2_467
N31 H31B N33 0.86 1.97 2.655(4) 136.2 .
N36 H36 N23 0.86 2.30 3.055(4) 146.7 2_356
N36 H36 O26 0.86 2.05 2.561(4) 117.0 .

loop_
_geom_torsion_atom_site_label_1
_geom_torsion_atom_site_label_2
_geom_torsion_atom_site_label_3
_geom_torsion_atom_site_label_4
_geom_torsion
_geom_torsion_site_symmetry_1
_geom_torsion_site_symmetry_2
_geom_torsion_site_symmetry_3
_geom_torsion_site_symmetry_4
_geom_torsion_publ_flag
O2 N3 C4 C8 0.5(5) . . . . ?
O1 N3 C4 C8 -178.7(4) . . . . ?
O2 N3 C4 C5 179.4(3) . . . . ?
O1 N3 C4 C5 0.1(6) . . . . ?
N3 C4 C5 N7 -178.9(3) . . . . ?
C8 C4 C5 N7 -0.1(5) . . . . ?
N3 C4 C5 N6 2.8(5) . . . . ?
C8 C4 C5 N6 -178.5(3) . . . . ?
N3 C4 C8 N9 179.3(3) . . . . ?
C5 C4 C8 N9 0.4(5) . . . . ?
N3 C4 C8 N12 -1.1(5) . . . . ?
C5 C4 C8 N12 -179.9(3) . . . . ?
N12 C8 N9 N10 0.4(4) . . . . ?
C4 C8 N9 N10 -179.8(3) . . . . ?
C8 N9 N10 N11 0.3(4) . . . . ?
N9 N10 N11 N12 -0.9(4) . . . . ?
N9 C8 N12 N11 -1.0(4) . . . . ?
C4 C8 N12 N11 179.3(3) . . . . ?
N10 N11 N12 C8 1.1(4) . . . . ?
O13 N15 C16 C20 -179.6(3) . . . . ?
O14 N15 C16 C20 -0.8(5) . . . . ?
O13 N15 C16 C17 1.7(5) . . . . ?
O14 N15 C16 C17 -179.5(3) . . . . ?
N15 C16 C17 N18 1.0(5) . . . . ?
C20 C16 C17 N18 -177.7(3) . . . . ?
N15 C16 C17 N19 -178.7(3) . . . . ?
C20 C16 C17 N19 2.6(5) . . . . ?
N15 C16 C20 N21 -176.9(3) . . . . ?
C17 C16 C20 N21 1.8(5) . . . . ?
N15 C16 C20 N24 3.2(5) . . . . ?
C17 C16 C20 N24 -178.1(3) . . . . ?
N24 C20 N21 N22 -0.4(4) . . . . ?
C16 C20 N21 N22 179.7(3) . . . . ?
C20 N21 N22 N23 -0.7(4) . . . . ?
N21 N22 N23 N24 1.6(4) . . . . ?
N22 N23 N24 C20 -1.8(4) . . . . ?
N21 C20 N24 N23 1.3(4) . . . . ?
C16 C20 N24 N23 -178.7(3) . . . . ?
O26 N27 C28 C29 179.5(3) . . . . ?
O25 N27 C28 C29 -1.3(5) . . . . ?
O26 N27 C28 C32 1.5(5) . . . . ?
O25 N27 C28 C32 -179.3(3) . . . . ?
N27 C28 C29 N31 177.6(3) . . . . ?
C32 C28 C29 N31 -4.5(5) . . . . ?
N27 C28 C29 N30 -2.0(6) . . . . ?
C32 C28 C29 N30 176.0(4) . . . . ?
N27 C28 C32 N36 -2.6(6) . . . . ?
C29 C28 C32 N36 179.3(4) . . . . ?
N27 C28 C32 N33 177.6(3) . . . . ?
C29 C28 C32 N33 -0.5(6) . . . . ?
N36 C32 N33 N34 1.0(4) . . . . ?
C28 C32 N33 N34 -179.2(4) . . . . ?
C32 N33 N34 N35 -1.0(5) . . . . ?
N33 N34 N35 N36 0.6(5) . . . . ?
N33 C32 N36 N35 -0.6(4) . . . . ?
C28 C32 N36 N35 179.5(4) . . . . ?
N34 N35 N36 C32 0.0(5) . . . . ?

loop_
_platon_squeeze_void_nr
_platon_squeeze_void_average_x
_platon_squeeze_void_average_y
_platon_squeeze_void_average_z
_platon_squeeze_void_volume
_platon_squeeze_void_count_electrons
_platon_squeeze_void_content
1 -0.040 0.500 1.000 133 44 ' '
